data_1507949
loop_
_publ_author_name
'Tulchinsky, Yuri'
'Iron, Mark A.'
'Botoshansky, Mark'
'Gandelman, Mark'

_publ_section_title
;
 Nitrenium ions as ligands for transition metals.
;
_journal_issue 7
_journal_name_full 'Nature chemistry'
_journal_page_first 525
_journal_page_last 531
_journal_paper_doi 10.1038/nchem.1068
_journal_volume 3
_journal_year 2011
_chemical_formula_sum 'C24 H52.33 Br Cl2 N5 O2.33 P2 Ru'
_chemical_formula_weight 762.20
_chemical_name_common Gandelman-91(Yuri)
_chemical_name_systematic
; 
 ? 
;
_space_group_IT_number 146
_symmetry_cell_setting trigonal
_symmetry_space_group_name_Hall 'R 3'
_symmetry_space_group_name_H-M 'R 3 :H'
_atom_sites_solution_hydrogens geom
_atom_sites_solution_primary direct
_atom_sites_solution_secondary difmap
_audit_creation_method SHELXL-97
_cell_angle_alpha 90.00
_cell_angle_beta 90.00
_cell_angle_gamma 120.00
_cell_formula_units_Z 9
_cell_length_a 28.710(6)
_cell_length_b 28.710(6)
_cell_length_c 10.909(2)
_cell_measurement_reflns_used 20850
_cell_measurement_temperature 293(2)
_cell_measurement_theta_max 25.27
_cell_measurement_theta_min 2.04
_cell_volume 7787(3)
_computing_cell_refinement 'DENZO HKL2000 (Otwinowski & Minor 1997)'
_computing_data_collection 'Collect (Nonius, 2006)'
_computing_data_reduction 'DENZO HKL2000 (Otwinowski & Minor 1997)'
_computing_molecular_graphics 'TEXSAN  (MSC, 1999)'
_computing_structure_refinement 'SHELXL-97 (Sheldrick, 1997)'
_computing_structure_solution 'SHELXS-97 (Sheldrick, 1997)'
_diffrn_ambient_temperature 293(2)
_diffrn_measured_fraction_theta_full 0.985
_diffrn_measured_fraction_theta_max 0.985
_diffrn_measurement_device_type 'Nonius KappaCCD'
_diffrn_measurement_method 'phi- and omega-scans'
_diffrn_radiation_monochromator graphite
_diffrn_radiation_source 'fine-focus sealed tube'
_diffrn_radiation_type MoK\a
_diffrn_radiation_wavelength 0.71073
_diffrn_reflns_av_R_equivalents 0.1124
_diffrn_reflns_av_sigmaI/netI 0.1059
_diffrn_reflns_limit_h_max 33
_diffrn_reflns_limit_h_min -33
_diffrn_reflns_limit_k_max 34
_diffrn_reflns_limit_k_min -33
_diffrn_reflns_limit_l_max 13
_diffrn_reflns_limit_l_min -11
_diffrn_reflns_number 20823
_diffrn_reflns_theta_full 25.27
_diffrn_reflns_theta_max 25.27
_diffrn_reflns_theta_min 2.04
_diffrn_standards_number 0
_exptl_absorpt_coefficient_mu 1.884
_exptl_absorpt_correction_T_max 0.932
_exptl_absorpt_correction_T_min 0.885
_exptl_absorpt_correction_type multi-scan
_exptl_absorpt_process_details
;
multi-scan from symmetry-related measurements
Sortav (Blessing 1995)
;
_exptl_crystal_colour red
_exptl_crystal_density_diffrn 1.463
_exptl_crystal_density_method 'not measured'
_exptl_crystal_description needle
_exptl_crystal_F_000 3537
_exptl_crystal_size_max 0.30
_exptl_crystal_size_mid 0.03
_exptl_crystal_size_min 0.03
_refine_diff_density_max 0.479
_refine_diff_density_min -0.674
_refine_diff_density_rms 0.093
_refine_ls_abs_structure_details 'Flack H D (1983), Acta Cryst. A39, 876-881'
_refine_ls_abs_structure_Flack 0.035(13)
_refine_ls_extinction_method none
_refine_ls_goodness_of_fit_ref 0.923
_refine_ls_hydrogen_treatment constr
_refine_ls_matrix_type full
_refine_ls_number_parameters 312
_refine_ls_number_reflns 5979
_refine_ls_number_restraints 2
_refine_ls_restrained_S_all 0.923
_refine_ls_R_factor_all 0.0871
_refine_ls_R_factor_gt 0.0511
_refine_ls_shift/su_max 0.001
_refine_ls_shift/su_mean 0.000
_refine_ls_structure_factor_coef Fsqd
_refine_ls_weighting_details 'calc w=1/[\s^2^(Fo^2^)+(0.0530P)^2^+0.0000P] where P=(Fo^2^+2Fc^2^)/3'
_refine_ls_weighting_scheme calc
_refine_ls_wR_factor_gt 0.0984
_refine_ls_wR_factor_ref 0.1103
_reflns_number_gt 4223
_reflns_number_total 5979
_reflns_threshold_expression >2sigma(I)
_cod_data_source_file nchem.1068-s3.cif
_cod_data_source_block Gandelman-91
_cod_depositor_comments
;
The following automatic conversions were performed:

'_symmetry_cell_setting' value 'Trigonal' changed to 'trigonal'
according to /home/saulius/struct/CIF-dictionaries/cif_core.dic
dictionary named 'cif_core.dic' version 2.4.1 from 2010-06-29.

Automatic conversion script
Id: cif_fix_values 1891 2012-01-12 08:04:46Z andrius 
;
_cod_original_sg_symbol_H-M 'R 3'
_cod_database_code 1507949

loop_
_symmetry_equiv_pos_as_xyz
'x, y, z'
'-y, x-y, z'
'-x+y, -x, z'
'x+2/3, y+1/3, z+1/3'
'-y+2/3, x-y+1/3, z+1/3'
'-x+y+2/3, -x+1/3, z+1/3'
'x+1/3, y+2/3, z+2/3'
'-y+1/3, x-y+2/3, z+2/3'
'-x+y+1/3, -x+2/3, z+2/3'

loop_
_atom_site_label
_atom_site_type_symbol
_atom_site_fract_x
_atom_site_fract_y
_atom_site_fract_z
_atom_site_U_iso_or_equiv
_atom_site_adp_type
_atom_site_occupancy
_atom_site_symmetry_multiplicity
_atom_site_calc_flag
_atom_site_refinement_flags
Ru1 Ru -0.56278(2) -0.09180(2) -0.36473(5) 0.03374(15) Uani 1 1 d .
Br2 Br -0.32568(4) -0.06432(4) -0.49600(9) 0.0631(3) Uani 1 1 d .
Cl1 Cl -0.65299(7) -0.14060(8) -0.44607(17) 0.0398(5) Uani 1 1 d .
Cl2 Cl -0.57750(8) -0.01824(8) -0.28494(18) 0.0426(5) Uani 1 1 d .
O3 O -0.3333 0.3333 -0.149(3) 0.225(10) Uani 1 3 d S
H32 H -0.2999 0.3555 -0.1615 0.270 Uiso 0.33 1 d PR
P1 P -0.53355(9) -0.14236(9) -0.47218(18) 0.0410(5) Uani 1 1 d .
P2 P -0.59613(8) -0.13844(8) -0.18418(18) 0.0392(5) Uani 1 1 d .
O1 O -0.5419(2) -0.0424(2) -0.5362(5) 0.0440(14) Uani 1 1 d .
N1 N -0.4861(3) -0.0497(3) -0.2988(6) 0.0418(16) Uani 1 1 d .
N2 N -0.4394(3) -0.0315(3) -0.3586(6) 0.0462(17) Uani 1 1 d .
N3 N -0.4697(3) -0.0362(3) -0.1818(6) 0.0489(18) Uani 1 1 d .
N4 N -0.5708(3) -0.0055(3) -0.6776(6) 0.0475(18) Uani 1 1 d .
C1 C -0.3970(3) -0.0102(4) -0.2864(8) 0.054(2) Uani 1 1 d .
H1 H -0.3614 0.0032 -0.3104 0.065 Uiso 1 1 calc R
C2 C -0.4145(3) -0.0113(4) -0.1717(9) 0.056(2) Uani 1 1 d .
H2 H -0.3940 0.0018 -0.1010 0.067 Uiso 1 1 calc R
C3 C -0.5083(3) -0.0489(4) -0.0809(7) 0.054(2) Uani 1 1 d .
H3A H -0.5304 -0.0328 -0.0975 0.065 Uiso 1 1 calc R
H3B H -0.4889 -0.0337 -0.0051 0.065 Uiso 1 1 calc R
C4 C -0.5450(4) -0.1107(4) -0.0663(7) 0.049(2) Uani 1 1 d .
H4A H -0.5621 -0.1185 0.0136 0.058 Uiso 1 1 calc R
H4B H -0.5231 -0.1277 -0.0706 0.058 Uiso 1 1 calc R
C5 C -0.4388(3) -0.0355(4) -0.4949(7) 0.054(2) Uani 1 1 d .
H5A H -0.4018 -0.0170 -0.5229 0.065 Uiso 1 1 calc R
H5B H -0.4564 -0.0173 -0.5302 0.065 Uiso 1 1 calc R
C6 C -0.4673(3) -0.0948(3) -0.5424(7) 0.047(2) Uani 1 1 d .
H6A H -0.4433 -0.1090 -0.5292 0.057 Uiso 1 1 calc R
H6B H -0.4724 -0.0943 -0.6302 0.057 Uiso 1 1 calc R
C7 C -0.5161(4) -0.1890(4) -0.3931(8) 0.058(2) Uani 1 1 d .
H7 H -0.5489 -0.2168 -0.3535 0.069 Uiso 1 1 calc R
C8 C -0.4744(4) -0.1606(4) -0.2921(8) 0.066(3) Uani 1 1 d .
H8A H -0.4660 -0.1857 -0.2543 0.099 Uiso 1 1 calc R
H8B H -0.4886 -0.1469 -0.2316 0.099 Uiso 1 1 calc R
H8C H -0.4423 -0.1315 -0.3269 0.099 Uiso 1 1 calc R
C9 C -0.4955(5) -0.2179(5) -0.4759(9) 0.077(3) Uani 1 1 d .
H9A H -0.4877 -0.2414 -0.4285 0.116 Uiso 1 1 d R
H9B H -0.5229 -0.2386 -0.5351 0.116 Uiso 1 1 d R
H9C H -0.4635 -0.1918 -0.5174 0.116 Uiso 1 1 d R
C10 C -0.5691(4) -0.1806(4) -0.6107(7) 0.054(2) Uani 1 1 d .
H10 H -0.5441 -0.1894 -0.6518 0.065 Uiso 1 1 calc R
C11 C -0.6193(4) -0.2344(4) -0.5847(10) 0.071(3) Uani 1 1 d .
H11A H -0.6355 -0.2519 -0.6608 0.106 Uiso 1 1 calc R
H11B H -0.6445 -0.2285 -0.5388 0.106 Uiso 1 1 calc R
H11C H -0.6097 -0.2567 -0.5381 0.106 Uiso 1 1 calc R
C12 C -0.5805(5) -0.1472(5) -0.7043(9) 0.081(3) Uani 1 1 d .
H12A H -0.5989 -0.1691 -0.7740 0.121 Uiso 1 1 calc R
H12B H -0.5472 -0.1168 -0.7303 0.121 Uiso 1 1 calc R
H12C H -0.6026 -0.1347 -0.6668 0.121 Uiso 1 1 calc R
C13 C -0.6530(4) -0.1312(4) -0.1222(10) 0.070(3) Uani 1 1 d .
H13 H -0.6487 -0.1020 -0.1759 0.084 Uiso 1 1 calc R
C14 C -0.6435(5) -0.1020(6) -0.0013(10) 0.096(4) Uani 1 1 d .
H14A H -0.6752 -0.1008 0.0213 0.144 Uiso 1 1 calc R
H14B H -0.6138 -0.0661 -0.0093 0.144 Uiso 1 1 calc R
H14C H -0.6356 -0.1207 0.0609 0.144 Uiso 1 1 calc R
C15 C -0.7082(5) -0.1700(6) -0.1536(11) 0.113(5) Uani 1 1 d .
H15A H -0.7320 -0.1602 -0.1140 0.169 Uiso 1 1 calc R
H15B H -0.7164 -0.2051 -0.1266 0.169 Uiso 1 1 calc R
H15C H -0.7128 -0.1703 -0.2408 0.169 Uiso 1 1 calc R
C16 C -0.6164(4) -0.2106(3) -0.1694(7) 0.048(2) Uani 1 1 d .
H16 H -0.5845 -0.2122 -0.1940 0.058 Uiso 1 1 calc R
C17 C -0.6279(5) -0.2324(5) -0.0397(10) 0.091(4) Uani 1 1 d .
H17A H -0.6379 -0.2697 -0.0406 0.136 Uiso 1 1 calc R
H17B H -0.6568 -0.2287 -0.0060 0.136 Uiso 1 1 calc R
H17C H -0.5963 -0.2126 0.0097 0.136 Uiso 1 1 calc R
C18 C -0.6593(4) -0.2475(4) -0.2563(10) 0.077(3) Uani 1 1 d .
H18A H -0.6670 -0.2837 -0.2427 0.115 Uiso 1 1 calc R
H18B H -0.6471 -0.2371 -0.3390 0.115 Uiso 1 1 calc R
H18C H -0.6912 -0.2454 -0.2430 0.115 Uiso 1 1 calc R
C19 C -0.5760(4) -0.0309(3) -0.5772(8) 0.049(2) Uani 1 1 d .
H19 H -0.6070 -0.0416 -0.5315 0.058 Uiso 1 1 calc R
C20 C -0.6104(4) 0.0061(4) -0.7200(9) 0.066(3) Uani 1 1 d .
H20A H -0.5994 0.0245 -0.7972 0.099 Uiso 1 1 calc R
H20B H -0.6149 0.0286 -0.6615 0.099 Uiso 1 1 calc R
H20C H -0.6439 -0.0268 -0.7301 0.099 Uiso 1 1 calc R
C21 C -0.5228(5) 0.0140(5) -0.7524(9) 0.083(4) Uani 1 1 d .
H21A H -0.5266 0.0307 -0.8249 0.124 Uiso 1 1 calc R
H21B H -0.5180 -0.0157 -0.7751 0.124 Uiso 1 1 calc R
H21C H -0.4921 0.0397 -0.7066 0.124 Uiso 1 1 calc R
N5 N -0.4635(7) -0.2295(7) 0.1836(14) 0.151(5) Uiso 1 1 d D
O2 O -0.5524(10) -0.2574(9) 0.149(2) 0.291(10) Uiso 1 1 d .
C22 C -0.5158(11) -0.2642(11) 0.204(2) 0.210(10) Uiso 1 1 d .
H22 H -0.5260 -0.2931 0.2564 0.252 Uiso 1 1 calc R
C23 C -0.4506(12) -0.1868(12) 0.108(3) 0.302(16) Uiso 1 1 d D
H23A H -0.4125 -0.1676 0.0932 0.362 Uiso 1 1 calc R
H23B H -0.4609 -0.1631 0.1453 0.362 Uiso 1 1 calc R
H23C H -0.4692 -0.1996 0.0311 0.362 Uiso 1 1 calc R
C24 C -0.4312(8) -0.2453(9) 0.242(2) 0.199(9) Uiso 1 1 d D
H24A H -0.4532 -0.2803 0.2780 0.239 Uiso 1 1 calc R
H24B H -0.4110 -0.2200 0.3057 0.239 Uiso 1 1 calc R
H24C H -0.4069 -0.2469 0.1843 0.239 Uiso 1 1 calc R

loop_
_atom_site_aniso_label
_atom_site_aniso_U_11
_atom_site_aniso_U_22
_atom_site_aniso_U_33
_atom_site_aniso_U_23
_atom_site_aniso_U_13
_atom_site_aniso_U_12
Ru1 0.0336(4) 0.0353(4) 0.0329(3) 0.0014(3) -0.0006(3) 0.0176(3)
Br2 0.0787(7) 0.0658(7) 0.0549(6) 0.0048(5) 0.0024(5) 0.0436(6)
Cl1 0.0304(11) 0.0421(12) 0.0423(11) -0.0029(8) -0.0067(8) 0.0147(10)
Cl2 0.0466(13) 0.0362(12) 0.0510(12) -0.0060(9) -0.0027(9) 0.0254(10)
O3 0.106(11) 0.324 0.32(3) 0.000 0.000 0.162
P1 0.0465(13) 0.0477(14) 0.0366(12) 0.0007(9) 0.0037(9) 0.0294(12)
P2 0.0392(13) 0.0420(13) 0.0341(11) 0.0033(9) 0.0031(9) 0.0187(11)
O1 0.053(4) 0.049(4) 0.044(3) 0.011(3) 0.009(3) 0.036(3)
N1 0.038(4) 0.047(4) 0.038(4) -0.003(3) -0.004(3) 0.019(3)
N2 0.032(4) 0.052(5) 0.047(4) 0.011(3) 0.008(3) 0.016(4)
N3 0.041(4) 0.048(5) 0.049(4) -0.008(3) -0.007(3) 0.016(4)
N4 0.066(5) 0.046(4) 0.046(4) 0.018(3) 0.007(3) 0.039(4)
C1 0.027(5) 0.073(7) 0.052(6) 0.003(5) -0.007(4) 0.018(5)
C2 0.030(5) 0.053(6) 0.078(7) -0.001(5) -0.017(5) 0.016(5)
C3 0.046(5) 0.078(7) 0.033(5) -0.015(4) -0.004(4) 0.027(5)
C4 0.054(6) 0.064(6) 0.030(5) 0.000(4) 0.000(4) 0.032(5)
C5 0.035(5) 0.078(7) 0.042(5) 0.011(4) 0.004(4) 0.023(5)
C6 0.047(5) 0.057(6) 0.041(5) -0.001(4) 0.009(4) 0.029(5)
C7 0.066(7) 0.059(6) 0.050(6) 0.012(4) 0.019(5) 0.031(5)
C8 0.081(7) 0.071(7) 0.060(6) 0.011(5) 0.005(5) 0.048(6)
C9 0.113(9) 0.079(8) 0.069(7) 0.009(5) 0.021(6) 0.070(7)
C10 0.063(6) 0.067(7) 0.043(5) -0.009(4) -0.006(4) 0.041(6)
C11 0.075(8) 0.059(7) 0.073(7) -0.025(5) -0.021(5) 0.030(6)
C12 0.089(9) 0.095(9) 0.063(7) -0.013(6) -0.010(6) 0.049(8)
C13 0.053(7) 0.074(8) 0.077(7) -0.006(6) 0.014(5) 0.028(6)
C14 0.098(9) 0.156(13) 0.069(8) -0.018(7) 0.003(6) 0.090(10)
C15 0.065(8) 0.200(16) 0.073(8) -0.032(9) -0.014(6) 0.065(10)
C16 0.055(6) 0.054(6) 0.042(5) 0.011(4) 0.007(4) 0.032(5)
C17 0.106(10) 0.097(9) 0.075(8) 0.038(7) 0.031(7) 0.055(8)
C18 0.088(8) 0.049(6) 0.092(8) 0.010(6) -0.004(6) 0.033(6)
C19 0.048(6) 0.041(5) 0.055(6) 0.007(4) 0.004(4) 0.020(5)
C20 0.065(7) 0.069(7) 0.075(7) 0.024(5) 0.004(5) 0.041(6)
C21 0.107(9) 0.104(9) 0.051(6) 0.047(6) 0.040(6) 0.063(8)

loop_
_atom_type_symbol
_atom_type_description
_atom_type_scat_dispersion_real
_atom_type_scat_dispersion_imag
_atom_type_scat_source
Ru Ru -1.2594 0.8363 'International Tables Vol C Tables 4.2.6.8 and 6.1.1.4'
P P 0.1023 0.0942 'International Tables Vol C Tables 4.2.6.8 and 6.1.1.4'
C C 0.0033 0.0016 'International Tables Vol C Tables 4.2.6.8 and 6.1.1.4'
H H 0.0000 0.0000 'International Tables Vol C Tables 4.2.6.8 and 6.1.1.4'
Cl Cl 0.1484 0.1585 'International Tables Vol C Tables 4.2.6.8 and 6.1.1.4'
N N 0.0061 0.0033 'International Tables Vol C Tables 4.2.6.8 and 6.1.1.4'
O O 0.0106 0.0060 'International Tables Vol C Tables 4.2.6.8 and 6.1.1.4'
Br Br -0.2901 2.4595 'International Tables Vol C Tables 4.2.6.8 and 6.1.1.4'

loop_
_geom_angle_atom_site_label_1
_geom_angle_atom_site_label_2
_geom_angle_atom_site_label_3
_geom_angle
N1 Ru1 O1 92.9(2)
N1 Ru1 P2 93.15(19)
O1 Ru1 P2 169.65(15)
N1 Ru1 P1 85.92(19)
O1 Ru1 P1 84.72(15)
P2 Ru1 P1 104.06(8)
N1 Ru1 Cl1 178.9(2)
O1 Ru1 Cl1 86.00(15)
P2 Ru1 Cl1 87.90(7)
P1 Ru1 Cl1 94.00(8)
N1 Ru1 Cl2 87.95(19)
O1 Ru1 Cl2 82.04(14)
P2 Ru1 Cl2 89.81(7)
P1 Ru1 Cl2 165.10(7)
Cl1 Ru1 Cl2 91.88(7)
C10 P1 C7 102.7(4)
C10 P1 C6 99.0(4)
C7 P1 C6 100.1(4)
C10 P1 Ru1 121.3(3)
C7 P1 Ru1 121.8(3)
C6 P1 Ru1 107.8(3)
C4 P2 C16 99.3(4)
C4 P2 C13 104.8(4)
C16 P2 C13 106.7(4)
C4 P2 Ru1 110.0(3)
C16 P2 Ru1 122.0(3)
C13 P2 Ru1 112.1(4)
C19 O1 Ru1 117.7(5)
N2 N1 N3 102.2(6)
N2 N1 Ru1 129.2(5)
N3 N1 Ru1 128.5(5)
C1 N2 N1 113.8(7)
C1 N2 C5 126.0(7)
N1 N2 C5 120.2(6)
N1 N3 C2 111.7(7)
N1 N3 C3 121.7(6)
C2 N3 C3 126.6(7)
C19 N4 C20 122.4(8)
C19 N4 C21 121.2(8)
C20 N4 C21 116.4(7)
N2 C1 C2 107.2(8)
N2 C1 H1 126.4
C2 C1 H1 126.4
C1 C2 N3 105.0(8)
C1 C2 H2 127.5
N3 C2 H2 127.5
N3 C3 C4 110.8(7)
N3 C3 H3A 109.5
C4 C3 H3A 109.5
N3 C3 H3B 109.5
C4 C3 H3B 109.5
H3A C3 H3B 108.1
C3 C4 P2 111.5(5)
C3 C4 H4A 109.3
P2 C4 H4A 109.3
C3 C4 H4B 109.3
P2 C4 H4B 109.3
H4A C4 H4B 108.0
N2 C5 C6 113.2(7)
N2 C5 H5A 108.9
C6 C5 H5A 108.9
N2 C5 H5B 108.9
C6 C5 H5B 108.9
H5A C5 H5B 107.8
C5 C6 P1 116.6(5)
C5 C6 H6A 108.1
P1 C6 H6A 108.1
C5 C6 H6B 108.1
P1 C6 H6B 108.1
H6A C6 H6B 107.3
C8 C7 C9 107.6(8)
C8 C7 P1 111.8(7)
C9 C7 P1 115.6(6)
C8 C7 H7 107.1
C9 C7 H7 107.1
P1 C7 H7 107.1
C7 C8 H8A 109.5
C7 C8 H8B 109.5
H8A C8 H8B 109.5
C7 C8 H8C 109.5
H8A C8 H8C 109.5
H8B C8 H8C 109.5
C7 C9 H9A 110.6
C7 C9 H9B 108.3
H9A C9 H9B 109.5
C7 C9 H9C 109.5
H9A C9 H9C 109.5
H9B C9 H9C 109.5
C11 C10 C12 111.5(8)
C11 C10 P1 114.3(6)
C12 C10 P1 113.4(7)
C11 C10 H10 105.6
C12 C10 H10 105.6
P1 C10 H10 105.6
C10 C11 H11A 109.5
C10 C11 H11B 109.5
H11A C11 H11B 109.5
C10 C11 H11C 109.5
H11A C11 H11C 109.5
H11B C11 H11C 109.5
C10 C12 H12A 109.5
C10 C12 H12B 109.5
H12A C12 H12B 109.5
C10 C12 H12C 109.5
H12A C12 H12C 109.5
H12B C12 H12C 109.5
C15 C13 C14 117.1(9)
C15 C13 P2 120.6(8)
C14 C13 P2 116.8(8)
C15 C13 H13 97.8
C14 C13 H13 97.8
P2 C13 H13 97.8
C13 C14 H14A 109.5
C13 C14 H14B 109.5
H14A C14 H14B 109.5
C13 C14 H14C 109.5
H14A C14 H14C 109.5
H14B C14 H14C 109.5
C13 C15 H15A 109.5
C13 C15 H15B 109.5
H15A C15 H15B 109.5
C13 C15 H15C 109.5
H15A C15 H15C 109.5
H15B C15 H15C 109.5
C18 C16 C17 111.6(9)
C18 C16 P2 115.1(6)
C17 C16 P2 115.1(7)
C18 C16 H16 104.5
C17 C16 H16 104.5
P2 C16 H16 104.5
C16 C17 H17A 109.5
C16 C17 H17B 109.5
H17A C17 H17B 109.5
C16 C17 H17C 109.5
H17A C17 H17C 109.5
H17B C17 H17C 109.5
C16 C18 H18A 109.5
C16 C18 H18B 109.5
H18A C18 H18B 109.5
C16 C18 H18C 109.5
H18A C18 H18C 109.5
H18B C18 H18C 109.5
O1 C19 N4 124.6(8)
O1 C19 H19 117.7
N4 C19 H19 117.7
N4 C20 H20A 109.5
N4 C20 H20B 109.5
H20A C20 H20B 109.5
N4 C20 H20C 109.5
H20A C20 H20C 109.5
H20B C20 H20C 109.5
N4 C21 H21A 109.5
N4 C21 H21B 109.5
H21A C21 H21B 109.5
N4 C21 H21C 109.5
H21A C21 H21C 109.5
H21B C21 H21C 109.5
C22 N5 C23 118(2)
C22 N5 C24 112(2)
C23 N5 C24 131(2)
O2 C22 N5 120(3)
O2 C22 H22 119.9
N5 C22 H22 119.9
N5 C23 H23A 109.5
N5 C23 H23B 109.5
H23A C23 H23B 109.5
N5 C23 H23C 109.5
H23A C23 H23C 109.5
H23B C23 H23C 109.5
N5 C24 H24A 109.5
N5 C24 H24B 109.5
H24A C24 H24B 109.5
N5 C24 H24C 109.5
H24A C24 H24C 109.5
H24B C24 H24C 109.5

loop_
_geom_bond_atom_site_label_1
_geom_bond_atom_site_label_2
_geom_bond_distance
Ru1 N1 2.040(6)
Ru1 O1 2.240(5)
Ru1 P2 2.304(2)
Ru1 P1 2.325(2)
Ru1 Cl1 2.4143(19)
Ru1 Cl2 2.508(2)
O3 H32 0.8563
P1 C10 1.847(8)
P1 C7 1.861(9)
P1 C6 1.863(8)
P2 C4 1.810(8)
P2 C16 1.857(9)
P2 C13 1.872(10)
O1 C19 1.261(9)
N1 N2 1.340(9)
N1 N3 1.349(8)
N2 C1 1.317(10)
N2 C5 1.493(10)
N3 C2 1.379(10)
N3 C3 1.472(10)
N4 C19 1.282(10)
N4 C20 1.415(10)
N4 C21 1.450(11)
C1 C2 1.343(12)
C1 H1 0.9300
C2 H2 0.9300
C3 C4 1.554(12)
C3 H3A 0.9700
C3 H3B 0.9700
C4 H4A 0.9700
C4 H4B 0.9700
C5 C6 1.565(12)
C5 H5A 0.9700
C5 H5B 0.9700
C6 H6A 0.9700
C6 H6B 0.9700
C7 C8 1.529(12)
C7 C9 1.530(12)
C7 H7 0.9800
C8 H8A 0.9600
C8 H8B 0.9600
C8 H8C 0.9600
C9 H9A 0.9598
C9 H9B 0.9600
C9 H9C 0.9600
C10 C11 1.522(13)
C10 C12 1.545(14)
C10 H10 0.9800
C11 H11A 0.9600
C11 H11B 0.9600
C11 H11C 0.9600
C12 H12A 0.9600
C12 H12B 0.9600
C12 H12C 0.9600
C13 C15 1.451(14)
C13 C14 1.513(14)
C13 H13 0.9800
C14 H14A 0.9600
C14 H14B 0.9600
C14 H14C 0.9600
C15 H15A 0.9600
C15 H15B 0.9600
C15 H15C 0.9600
C16 C18 1.493(13)
C16 C17 1.516(12)
C16 H16 0.9800
C17 H17A 0.9600
C17 H17B 0.9600
C17 H17C 0.9600
C18 H18A 0.9600
C18 H18B 0.9600
C18 H18C 0.9600
C19 H19 0.9300
C20 H20A 0.9600
C20 H20B 0.9600
C20 H20C 0.9600
C21 H21A 0.9600
C21 H21B 0.9600
C21 H21C 0.9600
N5 C22 1.34(3)
N5 C23 1.37(2)
N5 C24 1.378(19)
O2 C22 1.30(3)
C22 H22 0.9300
C23 H23A 0.9600
C23 H23B 0.9600
C23 H23C 0.9600
C24 H24A 0.9600
C24 H24B 0.9600
C24 H24C 0.9600
